data_7204486
loop_
_publ_author_name
'Christian Atherton, J. C.'
'Jones, Simon'

_publ_section_title
;
 Mechanistic investigations in diastereoselective Diels???Alder
 additions of chiral 9-anthrylethanol derivatives
;
_journal_issue 19
_journal_name_full 'Journal of the Chemical Society, Perkin Transactions 1'
_journal_page_first 2166
_journal_paper_doi 10.1039/b206523a
_journal_year 2002
_chemical_formula_sum 'C22 H21 N O3'
_chemical_formula_weight 347.40
_space_group_IT_number 14
_symmetry_cell_setting monoclinic
_symmetry_space_group_name_Hall '-P 2ybc'
_symmetry_space_group_name_H-M 'P 1 21/c 1'
_atom_sites_solution_hydrogens geom
_atom_sites_solution_primary direct
_atom_sites_solution_secondary difmap
_audit_creation_method SHELXL-97
_cell_angle_alpha 90.00
_cell_angle_beta 93.067(2)
_cell_angle_gamma 90.00
_cell_formula_units_Z 4
_cell_length_a 10.7625(7)
_cell_length_b 9.6850(6)
_cell_length_c 16.7021(11)
_cell_measurement_reflns_used 11489
_cell_measurement_temperature 160(2)
_cell_measurement_theta_max 28.78
_cell_measurement_theta_min 2.20
_cell_volume 1738.45(19)
_computing_cell_refinement 'Bruker SAINT'
_computing_data_collection 'Bruker SMART'
_computing_data_reduction 'Bruker SAINT'
_computing_molecular_graphics 'Bruker SHELXTL'
_computing_publication_material 'Bruker SHELXTL and local programs'
_computing_structure_refinement 'Bruker SHELXTL'
_computing_structure_solution 'Bruker SHELXTL'
_diffrn_ambient_temperature 160(2)
_diffrn_measured_fraction_theta_full 0.996
_diffrn_measured_fraction_theta_max 0.915
_diffrn_measurement_device_type 'Bruker SMART 1K CCD diffractometer'
_diffrn_measurement_method '\w rotation with narrow frames'
_diffrn_radiation_monochromator graphite
_diffrn_radiation_source 'sealed tube'
_diffrn_radiation_type MoK\a
_diffrn_radiation_wavelength 0.71073
_diffrn_reflns_av_R_equivalents 0.0286
_diffrn_reflns_av_sigmaI/netI 0.0281
_diffrn_reflns_limit_h_max 14
_diffrn_reflns_limit_h_min -14
_diffrn_reflns_limit_k_max 12
_diffrn_reflns_limit_k_min -12
_diffrn_reflns_limit_l_max 22
_diffrn_reflns_limit_l_min -22
_diffrn_reflns_number 14775
_diffrn_reflns_theta_full 26.00
_diffrn_reflns_theta_max 28.78
_diffrn_reflns_theta_min 1.89
_diffrn_standards_number 0
_exptl_absorpt_coefficient_mu 0.088
_exptl_absorpt_correction_type none
_exptl_crystal_colour colourless
_exptl_crystal_density_diffrn 1.327
_exptl_crystal_density_method 'not measured'
_exptl_crystal_description block
_exptl_crystal_F_000 736
_exptl_crystal_size_max 0.50
_exptl_crystal_size_mid 0.30
_exptl_crystal_size_min 0.20
_refine_diff_density_max 0.465
_refine_diff_density_min -0.294
_refine_diff_density_rms 0.060
_refine_ls_extinction_method none
_refine_ls_goodness_of_fit_ref 1.204
_refine_ls_hydrogen_treatment constr
_refine_ls_matrix_type full
_refine_ls_number_parameters 238
_refine_ls_number_reflns 4136
_refine_ls_number_restraints 0
_refine_ls_restrained_S_all 1.204
_refine_ls_R_factor_all 0.0769
_refine_ls_R_factor_gt 0.0661
_refine_ls_shift/su_max 0.001
_refine_ls_shift/su_mean 0.000
_refine_ls_structure_factor_coef Fsqd
_refine_ls_weighting_details 'calc w=1/[\s^2^(Fo^2^)+(0.0496P)^2^+1.7203P] where P=(Fo^2^+2Fc^2^)/3'
_refine_ls_weighting_scheme calc
_refine_ls_wR_factor_gt 0.1459
_refine_ls_wR_factor_ref 0.1509
_reflns_number_gt 3506
_reflns_number_total 4136
_reflns_threshold_expression I>2\s(I)
_cod_data_source_file b206523a.txt
_cod_data_source_block compound7
_cod_original_sg_symbol_H-M 'P 21/c'
_cod_database_code 7204486

loop_
_symmetry_equiv_pos_as_xyz
'x, y, z'
'-x, y+1/2, -z+1/2'
'-x, -y, -z'
'x, -y-1/2, z-1/2'

loop_
_atom_site_label
_atom_site_type_symbol
_atom_site_fract_x
_atom_site_fract_y
_atom_site_fract_z
_atom_site_U_iso_or_equiv
_atom_site_adp_type
_atom_site_occupancy
_atom_site_symmetry_multiplicity
_atom_site_calc_flag
_atom_site_refinement_flags
_atom_site_disorder_assembly
_atom_site_disorder_group
O1 O 0.39360(17) 0.06692(17) 0.59249(10) 0.0339(4) Uani 1 1 d . . .
O2 O 0.14332(14) 0.44486(16) 0.58331(9) 0.0264(4) Uani 1 1 d . . .
O3 O 0.27355(13) 0.67859(15) 0.45052(9) 0.0221(3) Uani 1 1 d . . .
N1 N 0.25665(16) 0.24622(18) 0.60148(10) 0.0200(4) Uani 1 1 d . . .
C1 C 0.44199(18) 0.5525(2) 0.32844(11) 0.0184(4) Uani 1 1 d . . .
H1 H 0.3977 0.6374 0.3265 0.022 Uiso 1 1 calc R . .
C2 C 0.5524(2) 0.5388(2) 0.28849(12) 0.0235(4) Uani 1 1 d . . .
H2 H 0.5822 0.6146 0.2589 0.028 Uiso 1 1 calc R . .
C3 C 0.6188(2) 0.4162(2) 0.29156(12) 0.0237(4) Uani 1 1 d . . .
H3 H 0.6935 0.4083 0.2640 0.028 Uiso 1 1 calc R . .
C4 C 0.57663(18) 0.3048(2) 0.33484(12) 0.0197(4) Uani 1 1 d . . .
H4 H 0.6223 0.2209 0.3377 0.024 Uiso 1 1 calc R . .
C5 C 0.2286(2) 0.0577(2) 0.37727(13) 0.0235(4) Uani 1 1 d . . .
H5 H 0.2785 -0.0233 0.3790 0.028 Uiso 1 1 calc R . .
C6 C 0.1020(2) 0.0504(2) 0.35390(14) 0.0302(5) Uani 1 1 d . . .
H6 H 0.0663 -0.0355 0.3375 0.036 Uiso 1 1 calc R . .
C7 C 0.0287(2) 0.1672(2) 0.35459(14) 0.0276(5) Uani 1 1 d . . .
H7 H -0.0578 0.1602 0.3404 0.033 Uiso 1 1 calc R . .
C8 C 0.07946(18) 0.2954(2) 0.37572(12) 0.0209(4) Uani 1 1 d . . .
H8 H 0.0279 0.3749 0.3769 0.025 Uiso 1 1 calc R . .
C9 C 0.27960(17) 0.43617(19) 0.41991(11) 0.0147(4) Uani 1 1 d . . .
C10 C 0.41397(18) 0.2073(2) 0.42621(11) 0.0166(4) Uani 1 1 d . . .
H10 H 0.4638 0.1201 0.4260 0.020 Uiso 1 1 calc R . .
C11 C 0.39744(17) 0.4407(2) 0.37107(11) 0.0157(4) Uani 1 1 d . . .
C12 C 0.46626(18) 0.3181(2) 0.37394(11) 0.0166(4) Uani 1 1 d . . .
C13 C 0.28008(18) 0.1850(2) 0.39783(11) 0.0171(4) Uani 1 1 d . . .
C14 C 0.20714(18) 0.3055(2) 0.39511(11) 0.0168(4) Uani 1 1 d . . .
C15 C 0.41409(17) 0.27455(19) 0.51089(11) 0.0157(4) Uani 1 1 d . . .
H15 H 0.5011 0.2995 0.5293 0.019 Uiso 1 1 calc R . .
C16 C 0.33164(17) 0.40555(19) 0.50843(11) 0.0137(4) Uani 1 1 d . . .
H16 H 0.3822 0.4861 0.5288 0.016 Uiso 1 1 calc R . .
C17 C 0.35845(19) 0.1806(2) 0.57188(12) 0.0202(4) Uani 1 1 d . . .
C18 C 0.23114(18) 0.3740(2) 0.56686(11) 0.0172(4) Uani 1 1 d . . .
C19 C 0.1865(2) 0.1887(3) 0.66561(16) 0.0354(6) Uani 1 1 d . . .
H19A H 0.2439 0.1449 0.7055 0.053 Uiso 1 1 calc R . .
H19B H 0.1276 0.1197 0.6434 0.053 Uiso 1 1 calc R . .
H19C H 0.1408 0.2627 0.6912 0.053 Uiso 1 1 calc R . .
C20 C 0.19953(18) 0.5676(2) 0.41614(12) 0.0175(4) Uani 1 1 d . . .
H20 H 0.1273 0.5528 0.4504 0.021 Uiso 1 1 calc R . .
C21 C 0.1480(2) 0.6087(2) 0.33171(13) 0.0252(5) Uani 1 1 d . . .
H21A H 0.2047 0.5760 0.2918 0.038 Uiso 1 1 calc R . .
H21B H 0.1407 0.7094 0.3284 0.038 Uiso 1 1 calc R . .
H21C H 0.0659 0.5668 0.3213 0.038 Uiso 1 1 calc R . .
C22 C 0.2054(2) 0.7649(2) 0.50140(14) 0.0286(5) Uani 1 1 d . . .
H22A H 0.1797 0.7113 0.5475 0.043 Uiso 1 1 calc R . .
H22B H 0.1315 0.8007 0.4714 0.043 Uiso 1 1 calc R . .
H22C H 0.2580 0.8421 0.5203 0.043 Uiso 1 1 calc R . .

loop_
_atom_site_aniso_label
_atom_site_aniso_U_11
_atom_site_aniso_U_22
_atom_site_aniso_U_33
_atom_site_aniso_U_23
_atom_site_aniso_U_13
_atom_site_aniso_U_12
O1 0.0447(10) 0.0253(8) 0.0329(9) 0.0110(7) 0.0130(7) 0.0129(7)
O2 0.0226(8) 0.0300(8) 0.0275(8) 0.0042(6) 0.0103(6) 0.0079(6)
O3 0.0218(7) 0.0175(7) 0.0273(8) -0.0032(6) 0.0037(6) 0.0001(6)
N1 0.0203(8) 0.0201(8) 0.0201(8) 0.0032(7) 0.0064(7) -0.0011(7)
C1 0.0191(9) 0.0217(10) 0.0144(9) 0.0023(7) -0.0004(7) -0.0003(8)
C2 0.0235(10) 0.0302(11) 0.0171(10) 0.0047(8) 0.0032(8) -0.0068(9)
C3 0.0189(10) 0.0357(12) 0.0170(10) -0.0009(8) 0.0055(8) -0.0009(9)
C4 0.0156(9) 0.0255(10) 0.0181(9) -0.0031(8) 0.0023(7) 0.0027(8)
C5 0.0266(11) 0.0214(10) 0.0233(10) -0.0037(8) 0.0086(8) -0.0036(8)
C6 0.0309(12) 0.0287(12) 0.0316(12) -0.0109(9) 0.0066(9) -0.0129(10)
C7 0.0183(10) 0.0376(13) 0.0270(11) -0.0088(10) 0.0019(8) -0.0099(9)
C8 0.0160(9) 0.0288(11) 0.0182(9) -0.0026(8) 0.0036(7) -0.0017(8)
C9 0.0136(8) 0.0163(9) 0.0144(8) 0.0006(7) 0.0018(7) 0.0020(7)
C10 0.0166(9) 0.0154(9) 0.0182(9) -0.0014(7) 0.0038(7) 0.0019(7)
C11 0.0144(9) 0.0202(9) 0.0126(8) -0.0016(7) 0.0012(7) -0.0016(7)
C12 0.0167(9) 0.0199(9) 0.0133(9) -0.0020(7) 0.0007(7) -0.0017(7)
C13 0.0178(9) 0.0200(9) 0.0140(9) -0.0015(7) 0.0054(7) -0.0019(7)
C14 0.0177(9) 0.0215(9) 0.0116(8) -0.0016(7) 0.0037(7) -0.0026(8)
C15 0.0139(8) 0.0169(9) 0.0164(9) -0.0003(7) 0.0006(7) 0.0018(7)
C16 0.0123(8) 0.0149(8) 0.0141(8) 0.0006(7) 0.0019(7) 0.0009(7)
C17 0.0226(10) 0.0208(10) 0.0170(9) 0.0008(7) 0.0008(8) 0.0013(8)
C18 0.0174(9) 0.0188(9) 0.0154(9) -0.0011(7) 0.0017(7) -0.0005(7)
C19 0.0368(13) 0.0335(13) 0.0380(14) 0.0119(11) 0.0205(11) 0.0005(11)
C20 0.0147(9) 0.0174(9) 0.0203(9) 0.0013(7) 0.0019(7) 0.0013(7)
C21 0.0224(10) 0.0274(11) 0.0252(11) 0.0046(9) -0.0036(8) 0.0054(9)
C22 0.0345(12) 0.0222(11) 0.0295(12) -0.0033(9) 0.0058(9) 0.0053(9)

loop_
_atom_type_symbol
_atom_type_description
_atom_type_scat_dispersion_real
_atom_type_scat_dispersion_imag
_atom_type_scat_source
C C 0.0033 0.0016 'International Tables Vol C Tables 4.2.6.8 and 6.1.1.4'
H H 0.0000 0.0000 'International Tables Vol C Tables 4.2.6.8 and 6.1.1.4'
N N 0.0061 0.0033 'International Tables Vol C Tables 4.2.6.8 and 6.1.1.4'
O O 0.0106 0.0060 'International Tables Vol C Tables 4.2.6.8 and 6.1.1.4'

loop_
_geom_angle_atom_site_label_1
_geom_angle_atom_site_label_2
_geom_angle_atom_site_label_3
_geom_angle
_geom_angle_site_symmetry_1
_geom_angle_site_symmetry_3
_geom_angle_publ_flag
C20 O3 C22 112.63(16) . . ?
C17 N1 C18 113.84(16) . . ?
C17 N1 C19 122.74(18) . . ?
C18 N1 C19 123.37(18) . . ?
C2 C1 C11 119.54(19) . . ?
C1 C2 C3 120.87(19) . . ?
C2 C3 C4 120.18(19) . . ?
C3 C4 C12 118.93(19) . . ?
C6 C5 C13 118.9(2) . . ?
C5 C6 C7 120.3(2) . . ?
C6 C7 C8 121.0(2) . . ?
C7 C8 C14 119.2(2) . . ?
C11 C9 C14 107.51(15) . . ?
C11 C9 C16 103.84(14) . . ?
C11 C9 C20 115.43(15) . . ?
C14 C9 C16 104.34(14) . . ?
C14 C9 C20 113.40(15) . . ?
C16 C9 C20 111.32(15) . . ?
C12 C10 C13 107.41(15) . . ?
C12 C10 C15 104.22(15) . . ?
C13 C10 C15 107.44(15) . . ?
C1 C11 C9 127.27(17) . . ?
C1 C11 C12 118.72(17) . . ?
C9 C11 C12 113.97(16) . . ?
C4 C12 C10 124.00(18) . . ?
C4 C12 C11 121.74(18) . . ?
C10 C12 C11 114.17(16) . . ?
C5 C13 C10 124.53(18) . . ?
C5 C13 C14 120.99(18) . . ?
C10 C13 C14 114.46(17) . . ?
C8 C14 C9 126.88(18) . . ?
C8 C14 C13 119.32(18) . . ?
C9 C14 C13 113.68(16) . . ?
C10 C15 C16 110.26(15) . . ?
C10 C15 C17 112.27(16) . . ?
C16 C15 C17 105.29(15) . . ?
C9 C16 C15 110.65(14) . . ?
C9 C16 C18 114.07(15) . . ?
C15 C16 C18 104.11(15) . . ?
O1 C17 N1 124.0(2) . . ?
O1 C17 C15 127.63(19) . . ?
N1 C17 C15 108.35(17) . . ?
O2 C18 N1 123.39(18) . . ?
O2 C18 C16 128.29(18) . . ?
N1 C18 C16 108.31(16) . . ?
O3 C20 C9 107.77(15) . . ?
O3 C20 C21 109.70(16) . . ?
C9 C20 C21 115.17(16) . . ?

loop_
_geom_bond_atom_site_label_1
_geom_bond_atom_site_label_2
_geom_bond_distance
_geom_bond_site_symmetry_2
_geom_bond_publ_flag
O1 C17 1.209(3) . ?
O2 C18 1.212(2) . ?
O3 C20 1.439(2) . ?
O3 C22 1.423(3) . ?
N1 C17 1.381(3) . ?
N1 C18 1.387(3) . ?
N1 C19 1.454(3) . ?
C1 C2 1.400(3) . ?
C1 C11 1.395(3) . ?
C2 C3 1.385(3) . ?
C3 C4 1.388(3) . ?
C4 C12 1.392(3) . ?
C5 C6 1.399(3) . ?
C5 C13 1.388(3) . ?
C6 C7 1.380(3) . ?
C7 C8 1.394(3) . ?
C8 C14 1.398(3) . ?
C9 C11 1.545(3) . ?
C9 C14 1.532(3) . ?
C9 C16 1.581(3) . ?
C9 C20 1.537(3) . ?
C10 C12 1.511(3) . ?
C10 C13 1.508(3) . ?
C10 C15 1.557(3) . ?
C11 C12 1.399(3) . ?
C13 C14 1.405(3) . ?
C15 C16 1.548(3) . ?
C15 C17 1.513(3) . ?
C16 C18 1.526(3) . ?
C20 C21 1.540(3) . ?

loop_
_geom_torsion_atom_site_label_1
_geom_torsion_atom_site_label_2
_geom_torsion_atom_site_label_3
_geom_torsion_atom_site_label_4
_geom_torsion
_geom_torsion_site_symmetry_1
_geom_torsion_site_symmetry_2
_geom_torsion_site_symmetry_3
_geom_torsion_site_symmetry_4
_geom_torsion_publ_flag
C11 C1 C2 C3 -0.8(3) . . . . ?
C1 C2 C3 C4 -0.2(3) . . . . ?
C2 C3 C4 C12 0.8(3) . . . . ?
C13 C5 C6 C7 -2.7(3) . . . . ?
C5 C6 C7 C8 2.3(3) . . . . ?
C6 C7 C8 C14 1.1(3) . . . . ?
C2 C1 C11 C9 178.83(18) . . . . ?
C2 C1 C11 C12 1.2(3) . . . . ?
C14 C9 C11 C1 131.72(19) . . . . ?
C14 C9 C11 C12 -50.6(2) . . . . ?
C16 C9 C11 C1 -118.1(2) . . . . ?
C16 C9 C11 C12 59.61(19) . . . . ?
C20 C9 C11 C1 4.0(3) . . . . ?
C20 C9 C11 C12 -178.26(16) . . . . ?
C3 C4 C12 C10 -176.81(18) . . . . ?
C3 C4 C12 C11 -0.3(3) . . . . ?
C1 C11 C12 C4 -0.7(3) . . . . ?
C1 C11 C12 C10 176.11(17) . . . . ?
C9 C11 C12 C4 -178.58(17) . . . . ?
C9 C11 C12 C10 -1.8(2) . . . . ?
C13 C10 C12 C4 -128.94(19) . . . . ?
C13 C10 C12 C11 54.4(2) . . . . ?
C15 C10 C12 C4 117.27(19) . . . . ?
C15 C10 C12 C11 -59.4(2) . . . . ?
C6 C5 C13 C10 178.23(19) . . . . ?
C6 C5 C13 C14 -0.3(3) . . . . ?
C12 C10 C13 C5 127.2(2) . . . . ?
C12 C10 C13 C14 -54.3(2) . . . . ?
C15 C10 C13 C5 -121.2(2) . . . . ?
C15 C10 C13 C14 57.3(2) . . . . ?
C7 C8 C14 C9 -179.79(19) . . . . ?
C7 C8 C14 C13 -4.0(3) . . . . ?
C5 C13 C14 C8 3.6(3) . . . . ?
C5 C13 C14 C9 179.92(18) . . . . ?
C10 C13 C14 C8 -175.03(17) . . . . ?
C10 C13 C14 C9 1.3(2) . . . . ?
C11 C9 C14 C8 -133.3(2) . . . . ?
C11 C9 C14 C13 50.7(2) . . . . ?
C16 C9 C14 C8 116.8(2) . . . . ?
C16 C9 C14 C13 -59.17(19) . . . . ?
C20 C9 C14 C8 -4.5(3) . . . . ?
C20 C9 C14 C13 179.52(16) . . . . ?
C12 C10 C15 C16 60.21(19) . . . . ?
C12 C10 C15 C17 177.27(15) . . . . ?
C13 C10 C15 C16 -53.6(2) . . . . ?
C13 C10 C15 C17 63.5(2) . . . . ?
C10 C15 C16 C9 -3.6(2) . . . . ?
C10 C15 C16 C18 119.39(16) . . . . ?
C17 C15 C16 C9 -124.89(16) . . . . ?
C17 C15 C16 C18 -1.93(19) . . . . ?
C11 C9 C16 C15 -54.08(18) . . . . ?
C11 C9 C16 C18 -171.06(15) . . . . ?
C14 C9 C16 C15 58.43(18) . . . . ?
C14 C9 C16 C18 -58.54(19) . . . . ?
C20 C9 C16 C15 -178.90(15) . . . . ?
C20 C9 C16 C18 64.1(2) . . . . ?
C18 N1 C17 O1 -177.7(2) . . . . ?
C18 N1 C17 C15 1.9(2) . . . . ?
C19 N1 C17 O1 4.9(3) . . . . ?
C19 N1 C17 C15 -175.5(2) . . . . ?
C10 C15 C17 O1 59.8(3) . . . . ?
C10 C15 C17 N1 -119.78(18) . . . . ?
C16 C15 C17 O1 179.8(2) . . . . ?
C16 C15 C17 N1 0.2(2) . . . . ?
C17 N1 C18 O2 177.66(19) . . . . ?
C17 N1 C18 C16 -3.2(2) . . . . ?
C19 N1 C18 O2 -5.0(3) . . . . ?
C19 N1 C18 C16 174.2(2) . . . . ?
C9 C16 C18 O2 -57.2(3) . . . . ?
C9 C16 C18 N1 123.74(17) . . . . ?
C15 C16 C18 O2 -177.9(2) . . . . ?
C15 C16 C18 N1 3.0(2) . . . . ?
C22 O3 C20 C9 -137.74(17) . . . . ?
C22 O3 C20 C21 96.2(2) . . . . ?
C11 C9 C20 O3 -62.7(2) . . . . ?
C11 C9 C20 C21 60.1(2) . . . . ?
C14 C9 C20 O3 172.59(15) . . . . ?
C14 C9 C20 C21 -64.6(2) . . . . ?
C16 C9 C20 O3 55.30(19) . . . . ?
C16 C9 C20 C21 178.10(16) . . . . ?
